data_7061607
loop_
_publ_author_name
'Opa\<cak, Sa\<sa'
'Peri\'c, Berislav'
'Goj\<si\'c, Tomislav'
'\<Ciko\<s, Ana'
'Viki\'c-Topi\'c, Dra\<zen'
'Kirin, Sre\'cko I.'

_publ_section_title
;
 Tandem amide coupling and hydroamination: unexpected benzotriazole oxide
 addition to the propiolic acid triple bond
;
_journal_issue 27
_journal_name_full 'New Journal of Chemistry'
_journal_page_first 13275
_journal_page_last 13285
_journal_paper_doi 10.1039/D2NJ02587F
_journal_volume 46
_journal_year 2022
_chemical_formula_moiety 'C10 H9 N3 O3'
_chemical_formula_sum 'C10 H9 N3 O3'
_chemical_formula_weight 219.20
_space_group_crystal_system monoclinic
_space_group_IT_number 14
_space_group_name_Hall '-P 2ybc'
_space_group_name_H-M_alt 'P 1 21/c 1'
_atom_sites_solution_hydrogens geom
_atom_sites_solution_primary direct
_atom_sites_solution_secondary difmap
_audit_creation_method SHELXL-2018/3
_audit_update_record
;
2022-04-07 deposited with the CCDC.	2022-06-17 downloaded from the CCDC.
;
_cell_angle_alpha 90
_cell_angle_beta 105.678(3)
_cell_angle_gamma 90
_cell_formula_units_Z 4
_cell_length_a 7.5550(2)
_cell_length_b 18.3095(5)
_cell_length_c 7.8064(3)
_cell_measurement_reflns_used 2385
_cell_measurement_temperature 246(15)
_cell_measurement_theta_max 75.6400
_cell_measurement_theta_min 4.8310
_cell_volume 1039.67(6)
_computing_cell_refinement 'CrysAlisPro 1.171.39.46 (Rigaku OD, 2018)'
_computing_data_collection 'CrysAlisPro 1.171.39.46 (Rigaku OD, 2018)'
_computing_data_reduction 'CrysAlisPro 1.171.39.46 (Rigaku OD, 2018)'
_computing_structure_refinement 'SHELXL-2018/3 (Sheldrick, 2018)'
_computing_structure_solution 'SHELXT (Sheldrick, 2015)'
_diffrn_ambient_temperature 246(15)
_diffrn_detector_area_resol_mean 10.4323
_diffrn_measured_fraction_theta_full 0.990
_diffrn_measured_fraction_theta_max 0.985
_diffrn_measurement_device_type 'Xcalibur, Ruby, Nova'
_diffrn_measurement_method '\w scans'
_diffrn_radiation_type CuK\a
_diffrn_radiation_wavelength 1.54184
_diffrn_reflns_av_R_equivalents 0.0270
_diffrn_reflns_av_unetI/netI 0.0327
_diffrn_reflns_Laue_measured_fraction_full 0.990
_diffrn_reflns_Laue_measured_fraction_max 0.985
_diffrn_reflns_limit_h_max 9
_diffrn_reflns_limit_h_min -9
_diffrn_reflns_limit_k_max 22
_diffrn_reflns_limit_k_min -21
_diffrn_reflns_limit_l_max 9
_diffrn_reflns_limit_l_min -9
_diffrn_reflns_number 4916
_diffrn_reflns_point_group_measured_fraction_full 0.990
_diffrn_reflns_point_group_measured_fraction_max 0.985
_diffrn_reflns_theta_full 67.684
_diffrn_reflns_theta_max 75.705
_diffrn_reflns_theta_min 4.831
_diffrn_source 'micro-focus sealed X-ray tube'
_exptl_absorpt_coefficient_mu 0.899
_exptl_absorpt_correction_T_max 1.00000
_exptl_absorpt_correction_T_min 0.88028
_exptl_absorpt_correction_type multi-scan
_exptl_absorpt_process_details
;
CrysAlisPro 1.171.39.46 (Rigaku Oxford Diffraction, 2018)
Empirical absorption correction using spherical harmonics,
 implemented in SCALE3 ABSPACK scaling algorithm.
;
_exptl_crystal_colour colourless
_exptl_crystal_density_diffrn 1.400
_exptl_crystal_description prism
_exptl_crystal_F_000 456
_exptl_crystal_size_max 0.2
_exptl_crystal_size_mid 0.15
_exptl_crystal_size_min 0.1
_refine_diff_density_max 0.181
_refine_diff_density_min -0.181
_refine_diff_density_rms 0.032
_refine_ls_extinction_method none
_refine_ls_goodness_of_fit_ref 1.046
_refine_ls_hydrogen_treatment constr
_refine_ls_matrix_type full
_refine_ls_number_parameters 146
_refine_ls_number_reflns 2132
_refine_ls_number_restraints 0
_refine_ls_restrained_S_all 1.046
_refine_ls_R_factor_all 0.0521
_refine_ls_R_factor_gt 0.0454
_refine_ls_shift/su_max 0.000
_refine_ls_shift/su_mean 0.000
_refine_ls_structure_factor_coef Fsqd
_refine_ls_weighting_details 'w=1/[\s^2^(Fo^2^)+(0.0701P)^2^+0.0769P] where P=(Fo^2^+2Fc^2^)/3'
_refine_ls_weighting_scheme calc
_refine_ls_wR_factor_gt 0.1244
_refine_ls_wR_factor_ref 0.1335
_reflns_Friedel_coverage 0.000
_reflns_number_gt 1819
_reflns_number_total 2132
_reflns_threshold_expression 'I > 2\s(I)'
_cod_data_source_file d2nj02587f3.cif
_cod_data_source_block 1-cis
_cod_depositor_comments 'Adding full bibliography for 7061606--7061612.cif.'
_cod_original_sg_symbol_H-M 'P 21/c'
_cod_database_code 7061607
_shelx_shelxl_version_number 2018/3
_shelx_space_group_comment
;
The symmetry employed for this shelxl refinement is uniquely defined
by the following loop, which should always be used as a source of
symmetry information in preference to the above space-group names.
They are only intended as comments.
;

loop_
_space_group_symop_operation_xyz
'x, y, z'
'-x, y+1/2, -z+1/2'
'-x, -y, -z'
'x, -y-1/2, z-1/2'

loop_
_atom_site_label
_atom_site_type_symbol
_atom_site_fract_x
_atom_site_fract_y
_atom_site_fract_z
_atom_site_U_iso_or_equiv
_atom_site_adp_type
_atom_site_occupancy
_atom_site_site_symmetry_order
_atom_site_calc_flag
_atom_site_refinement_flags_posn
_atom_site_refinement_flags_adp
_atom_site_refinement_flags_occupancy
_atom_site_disorder_assembly
_atom_site_disorder_group
C4A C 0.8794(3) -0.09717(10) 0.4581(3) 0.0833(5) Uani 1 1 d . . . . .
H6A H 0.780813 -0.131178 0.414166 0.125 Uiso 1 1 calc R U . . .
H4A H 0.963363 -0.116692 0.563103 0.125 Uiso 1 1 calc R U . . .
H5A H 0.942986 -0.089048 0.368660 0.125 Uiso 1 1 calc R U . . .
O2A O 0.80590(16) -0.02920(7) 0.50038(15) 0.0740(3) Uani 1 1 d . . . . .
C1A C 0.6849(2) 0.00307(9) 0.3636(2) 0.0642(4) Uani 1 1 d . . . . .
O1A O 0.6387(2) -0.02298(9) 0.21876(18) 0.1034(5) Uani 1 1 d . . . . .
C2A C 0.6218(2) 0.07274(10) 0.4185(2) 0.0731(4) Uani 1 1 d . . . . .
H2A H 0.675795 0.088422 0.534127 0.088 Uiso 1 1 calc R U . . .
C3A C 0.4946(2) 0.11491(10) 0.3169(2) 0.0710(4) Uani 1 1 d . . . . .
H3A H 0.464912 0.159058 0.361153 0.085 Uiso 1 1 calc R U . . .
O1H O 0.40574(18) 0.09426(7) 0.14662(17) 0.0813(4) Uani 1 1 d . . . . .
N1H N 0.29028(18) 0.14776(7) 0.05665(19) 0.0689(4) Uani 1 1 d . . . . .
N2H N 0.3580(2) 0.20419(9) -0.0142(3) 0.0843(5) Uani 1 1 d . . . . .
N3H N 0.2190(2) 0.24090(8) -0.1110(2) 0.0821(4) Uani 1 1 d . . . . .
C1H C 0.1043(2) 0.14456(8) 0.00375(19) 0.0578(3) Uani 1 1 d . . . . .
C2H C 0.0601(2) 0.20597(8) -0.1038(2) 0.0634(4) Uani 1 1 d . . . . .
C3H C -0.1243(3) 0.22254(10) -0.1863(2) 0.0750(4) Uani 1 1 d . . . . .
H3H H -0.156962 0.263404 -0.258677 0.090 Uiso 1 1 calc R U . . .
C4H C -0.2537(2) 0.17617(12) -0.1558(2) 0.0792(5) Uani 1 1 d . . . . .
H4H H -0.377239 0.185878 -0.208874 0.095 Uiso 1 1 calc R U . . .
C5H C -0.2065(2) 0.11420(11) -0.0470(2) 0.0773(5) Uani 1 1 d . . . . .
H5H H -0.299645 0.084036 -0.030661 0.093 Uiso 1 1 calc R U . . .
C6H C -0.0275(2) 0.09686(9) 0.0359(2) 0.0670(4) Uani 1 1 d . . . . .
H6H H 0.004193 0.056055 0.108697 0.080 Uiso 1 1 calc R U . . .

loop_
_atom_site_aniso_label
_atom_site_aniso_U_11
_atom_site_aniso_U_22
_atom_site_aniso_U_33
_atom_site_aniso_U_23
_atom_site_aniso_U_13
_atom_site_aniso_U_12
C4A 0.0935(12) 0.0637(9) 0.0875(11) 0.0004(8) 0.0158(9) 0.0068(8)
O2A 0.0795(7) 0.0730(7) 0.0673(6) -0.0059(5) 0.0159(5) 0.0059(5)
C1A 0.0630(8) 0.0666(8) 0.0631(8) -0.0081(6) 0.0173(6) -0.0028(6)
O1A 0.1315(12) 0.0902(9) 0.0714(8) -0.0229(7) -0.0018(7) 0.0359(9)
C2A 0.0663(9) 0.0803(10) 0.0718(9) -0.0201(8) 0.0169(7) 0.0034(7)
C3A 0.0652(8) 0.0702(9) 0.0803(10) -0.0208(7) 0.0241(7) 0.0027(7)
O1H 0.0807(7) 0.0704(7) 0.0840(8) -0.0171(6) 0.0073(6) 0.0199(6)
N1H 0.0656(7) 0.0589(7) 0.0845(9) -0.0027(6) 0.0245(6) 0.0058(5)
N2H 0.0764(9) 0.0720(9) 0.1170(13) -0.0072(8) 0.0474(9) -0.0072(7)
N3H 0.0929(10) 0.0615(8) 0.1061(11) 0.0063(7) 0.0512(9) -0.0025(7)
C1H 0.0663(8) 0.0497(7) 0.0613(7) -0.0067(5) 0.0238(6) 0.0010(6)
C2H 0.0774(9) 0.0512(7) 0.0688(8) -0.0009(6) 0.0322(7) 0.0037(6)
C3H 0.0887(11) 0.0699(9) 0.0679(9) 0.0000(7) 0.0240(8) 0.0189(8)
C4H 0.0695(9) 0.0949(13) 0.0724(10) -0.0177(9) 0.0182(7) 0.0063(9)
C5H 0.0733(10) 0.0874(12) 0.0760(9) -0.0214(9) 0.0282(8) -0.0210(8)
C6H 0.0854(10) 0.0562(7) 0.0629(8) -0.0058(6) 0.0258(7) -0.0101(7)

loop_
_atom_type_symbol
_atom_type_description
_atom_type_scat_dispersion_real
_atom_type_scat_dispersion_imag
_atom_type_scat_source
C C 0.0181 0.0091 'International Tables Vol C Tables 4.2.6.8 and 6.1.1.4'
H H 0.0000 0.0000 'International Tables Vol C Tables 4.2.6.8 and 6.1.1.4'
N N 0.0311 0.0180 'International Tables Vol C Tables 4.2.6.8 and 6.1.1.4'
O O 0.0492 0.0322 'International Tables Vol C Tables 4.2.6.8 and 6.1.1.4'

loop_
_geom_angle_atom_site_label_1
_geom_angle_atom_site_label_2
_geom_angle_atom_site_label_3
_geom_angle
_geom_angle_site_symmetry_1
_geom_angle_site_symmetry_3
_geom_angle_publ_flag
C1A O2A C4A 114.90(13) . . ?
O1A C1A O2A 122.84(15) . . ?
O1A C1A C2A 126.29(16) . . ?
O2A C1A C2A 110.87(14) . . ?
C3A C2A C1A 125.16(16) . . ?
C2A C3A O1H 120.56(14) . . ?
C3A O1H N1H 112.12(12) . . ?
N2H N1H C1H 112.88(14) . . ?
N2H N1H O1H 120.12(14) . . ?
C1H N1H O1H 126.07(13) . . ?
N3H N2H N1H 107.43(14) . . ?
N2H N3H C2H 108.22(14) . . ?
N1H C1H C2H 102.10(13) . . ?
N1H C1H C6H 134.68(15) . . ?
C2H C1H C6H 123.23(15) . . ?
N3H C2H C1H 109.35(15) . . ?
N3H C2H C3H 130.63(16) . . ?
C1H C2H C3H 120.01(15) . . ?
C4H C3H C2H 117.12(17) . . ?
C3H C4H C5H 122.10(17) . . ?
C6H C5H C4H 122.02(16) . . ?
C5H C6H C1H 115.52(16) . . ?

loop_
_geom_bond_atom_site_label_1
_geom_bond_atom_site_label_2
_geom_bond_distance
_geom_bond_site_symmetry_2
_geom_bond_publ_flag
C4A O2A 1.437(2) . ?
O2A C1A 1.341(2) . ?
C1A O1A 1.189(2) . ?
C1A C2A 1.466(2) . ?
C2A C3A 1.318(3) . ?
C3A O1H 1.371(2) . ?
O1H N1H 1.3720(18) . ?
N1H N2H 1.337(2) . ?
N1H C1H 1.355(2) . ?
N2H N3H 1.303(2) . ?
N3H C2H 1.375(2) . ?
C1H C2H 1.389(2) . ?
C1H C6H 1.397(2) . ?
C2H C3H 1.400(2) . ?
C3H C4H 1.364(3) . ?
C4H C5H 1.405(3) . ?
C5H C6H 1.369(3) . ?
